data_7703289
loop_
_publ_author_name
'Zhang, Rui'
'Meng, De-Xian'
'Ge, Fa-Yuan'
'Huang, Jv-Hua'
'Wang, Li-Fei'
'Xv, Yong-Kai'
'Liu, Xing-Gui'
'Meng, Mei-Mei'
'Yan, Hong'
'Lu, Zhen-Zhong'
'Zheng, He-Gen'
'Huang, Wei'

_publ_section_title
;
 Tetrazole-based porous metal-organic frameworks for selective
 CO<sub>2</sub> adsorption and isomerization studies.
;
_journal_issue 7
_journal_name_full 'Dalton transactions (Cambridge, England : 2003)'
_journal_page_first 2145
_journal_page_last 2150
_journal_paper_doi 10.1039/c9dt04068d
_journal_volume 49
_journal_year 2020
_chemical_formula_moiety 'C10 H6 Cu N12'
_chemical_formula_sum 'C10 H6 Cu N12'
_chemical_formula_weight 357.81
_space_group_crystal_system monoclinic
_space_group_IT_number 14
_space_group_name_Hall '-P 2ybc'
_space_group_name_H-M_alt 'P 1 21/c 1'
_atom_sites_solution_hydrogens geom
_audit_creation_method SHELXL-2018/3
_audit_update_record
;
2019-11-27 deposited with the CCDC.	2020-01-13 downloaded from the CCDC.
;
_cell_angle_alpha 90
_cell_angle_beta 90.104(3)
_cell_angle_gamma 90
_cell_formula_units_Z 2
_cell_length_a 9.7153(14)
_cell_length_b 6.9002(10)
_cell_length_c 9.9555(14)
_cell_measurement_reflns_used 912
_cell_measurement_temperature 296(2)
_cell_measurement_theta_max 25.05
_cell_measurement_theta_min 2.01
_cell_volume 667.39(17)
_computing_cell_refinement 'SAINT v6.28A (Bruker, 2002)'
_computing_data_collection 'SMART (Bruker, 2000)'
_computing_data_reduction 'SAINT v6.28A (Bruker, 2002)'
_computing_molecular_graphics 'Olex2 (Dolomanov et al., 2009)'
_computing_publication_material 'Olex2 (Dolomanov et al., 2009)'
_computing_structure_refinement 'SHELXL-2018/3 (Sheldrick, 2018)'
_computing_structure_solution 'SHELXS-2018/3 (Sheldrick, 2018)'
_diffrn_ambient_temperature 296(2)
_diffrn_measured_fraction_theta_full 0.988
_diffrn_measured_fraction_theta_max 0.989
_diffrn_measurement_device_type 'Bruker Smart Apex II CCD'
_diffrn_measurement_method 'phi and omega scans'
_diffrn_radiation_type MoK\a
_diffrn_radiation_wavelength 0.71073
_diffrn_reflns_av_R_equivalents 0.0840
_diffrn_reflns_av_unetI/netI 0.0539
_diffrn_reflns_Laue_measured_fraction_full 0.988
_diffrn_reflns_Laue_measured_fraction_max 0.989
_diffrn_reflns_limit_h_max 11
_diffrn_reflns_limit_h_min -11
_diffrn_reflns_limit_k_max 8
_diffrn_reflns_limit_k_min -8
_diffrn_reflns_limit_l_max 12
_diffrn_reflns_limit_l_min -11
_diffrn_reflns_number 4557
_diffrn_reflns_point_group_measured_fraction_full 0.988
_diffrn_reflns_point_group_measured_fraction_max 0.989
_diffrn_reflns_theta_full 25.242
_diffrn_reflns_theta_max 25.975
_diffrn_reflns_theta_min 3.622
_diffrn_source 'sealed tube'
_exptl_absorpt_coefficient_mu 1.658
_exptl_absorpt_correction_T_max 0.874
_exptl_absorpt_correction_T_min 0.817
_exptl_absorpt_correction_type multi-scan
_exptl_absorpt_process_details 'SADABS; Bruker, 2000'
_exptl_crystal_colour BLUE
_exptl_crystal_density_diffrn 1.781
_exptl_crystal_description BLOCK
_exptl_crystal_F_000 358
_exptl_crystal_size_max 0.3
_exptl_crystal_size_mid 0.2
_exptl_crystal_size_min 0.2
_refine_diff_density_max 0.377
_refine_diff_density_min -0.453
_refine_diff_density_rms 0.063
_refine_ls_extinction_coef 0.069(11)
_refine_ls_extinction_expression Fc^*^=kFc[1+0.001xFc^2^\l^3^/sin(2\q)]^-1/4^
_refine_ls_extinction_method 'SHELXL-2018/3 (Sheldrick 2018)'
_refine_ls_goodness_of_fit_ref 1.045
_refine_ls_hydrogen_treatment constr
_refine_ls_matrix_type full
_refine_ls_number_parameters 107
_refine_ls_number_reflns 1293
_refine_ls_number_restraints 0
_refine_ls_restrained_S_all 1.045
_refine_ls_R_factor_all 0.0270
_refine_ls_R_factor_gt 0.0259
_refine_ls_shift/su_max 0.002
_refine_ls_shift/su_mean 0.000
_refine_ls_structure_factor_coef Fsqd
_refine_ls_weighting_details 'w=1/[\s^2^(Fo^2^)+(0.0533P)^2^+0.0781P] where P=(Fo^2^+2Fc^2^)/3'
_refine_ls_weighting_scheme calc
_refine_ls_wR_factor_gt 0.0842
_refine_ls_wR_factor_ref 0.0855
_reflns_Friedel_coverage 0.000
_reflns_number_gt 1229
_reflns_number_total 1293
_reflns_threshold_expression 'I > 2\s(I)'
_cod_data_source_file c9dt04068d2.cif
_cod_data_source_block 3
_cod_depositor_comments
;
The following automatic conversions were performed:

data item '_exptl_absorpt_correction_type' value 'MULTI-SCAN' was
changed to 'multi-scan' in accordance with the
/home/data/users/saulius/crontab/automatic-downloads/rss-feeds/RSC/lib/dictionaries/cif_core.dic
dictionary named 'cif_core.dic' version 2.4.2 last updated on
2011-04-26.

Automatic conversion script
Id: cif_fix_values 7556 2019-12-06 15:28:31Z antanas 

 Adding full bibliography for 7703287--7703289.cif.
;
_cod_original_sg_symbol_H-M 'P 21/c'
_cod_database_code 7703289
_shelx_shelxl_version_number 2018/3
_shelx_space_group_comment
;
The symmetry employed for this shelxl refinement is uniquely defined
by the following loop, which should always be used as a source of
symmetry information in preference to the above space-group names.
They are only intended as comments.
;

loop_
_space_group_symop_operation_xyz
'x, y, z'
'-x, y+1/2, -z+1/2'
'-x, -y, -z'
'x, -y-1/2, z-1/2'

loop_
_atom_site_label
_atom_site_type_symbol
_atom_site_fract_x
_atom_site_fract_y
_atom_site_fract_z
_atom_site_U_iso_or_equiv
_atom_site_adp_type
_atom_site_occupancy
_atom_site_site_symmetry_order
_atom_site_calc_flag
_atom_site_refinement_flags_posn
_atom_site_refinement_flags_adp
_atom_site_refinement_flags_occupancy
N3 N 0.12715(14) -0.3627(2) 0.30145(13) 0.0304(3) Uani 1 1 d . . .
N5 N 0.08198(12) -0.18425(18) 0.13070(11) 0.0219(3) Uani 1 1 d . . .
Cu1 Cu 0.000000 0.000000 0.000000 0.0226(2) Uani 1 2 d S . P
N1 N 0.17081(11) 0.15707(17) 0.05493(12) 0.0222(3) Uani 1 1 d . . .
C5 C 0.21075(15) 0.3311(2) 0.01191(15) 0.0271(4) Uani 1 1 d . . .
H5 H 0.158269 0.395693 -0.052218 0.033 Uiso 1 1 calc R U .
C1 C 0.24947(15) 0.0706(3) 0.14916(15) 0.0240(4) Uani 1 1 d . . .
N6 N 0.36416(14) 0.1407(2) 0.20172(15) 0.0364(4) Uani 1 1 d . . .
C3 C 0.32930(17) 0.4173(3) 0.06133(19) 0.0356(4) Uani 1 1 d . . .
H3 H 0.358048 0.538443 0.031533 0.043 Uiso 1 1 calc R U .
C4 C 0.40260(17) 0.3156(3) 0.15647(19) 0.0418(5) Uani 1 1 d . . .
H4 H 0.482519 0.370760 0.191026 0.050 Uiso 1 1 calc R U .
N4 N 0.04192(13) -0.34044(19) 0.19903(13) 0.0269(3) Uani 1 1 d . . .
N2 N 0.22405(13) -0.2221(2) 0.30138(13) 0.0295(3) Uani 1 1 d . . .
C6 C 0.19245(14) -0.1149(2) 0.19491(14) 0.0219(3) Uani 1 1 d . . .

loop_
_atom_site_aniso_label
_atom_site_aniso_U_11
_atom_site_aniso_U_22
_atom_site_aniso_U_33
_atom_site_aniso_U_23
_atom_site_aniso_U_13
_atom_site_aniso_U_12
N3 0.0344(7) 0.0319(8) 0.0250(7) 0.0079(6) -0.0064(5) -0.0028(6)
N5 0.0240(6) 0.0232(6) 0.0184(6) 0.0028(5) -0.0024(4) -0.0010(5)
Cu1 0.0249(3) 0.0215(3) 0.0213(3) 0.00502(8) -0.00949(13) -0.00491(8)
N1 0.0231(6) 0.0255(7) 0.0181(6) -0.0002(5) -0.0017(4) -0.0012(5)
C5 0.0292(7) 0.0276(8) 0.0245(8) 0.0035(6) -0.0025(5) -0.0034(6)
C1 0.0226(7) 0.0270(9) 0.0223(7) 0.0009(7) -0.0010(5) -0.0014(7)
N6 0.0272(7) 0.0411(9) 0.0409(8) 0.0078(7) -0.0129(5) -0.0081(6)
C3 0.0341(9) 0.0335(10) 0.0392(9) 0.0054(8) -0.0017(6) -0.0119(7)
C4 0.0312(8) 0.0459(10) 0.0483(11) 0.0061(9) -0.0110(7) -0.0158(8)
N4 0.0314(7) 0.0267(7) 0.0225(6) 0.0065(5) -0.0045(5) -0.0036(5)
N2 0.0300(7) 0.0310(7) 0.0275(7) 0.0060(6) -0.0073(5) -0.0015(5)
C6 0.0203(7) 0.0243(7) 0.0211(7) 0.0012(6) -0.0020(5) 0.0015(6)

loop_
_atom_type_symbol
_atom_type_description
_atom_type_scat_dispersion_real
_atom_type_scat_dispersion_imag
_atom_type_scat_source
C C 0.0033 0.0016 'International Tables Vol C Tables 4.2.6.8 and 6.1.1.4'
H H 0.0000 0.0000 'International Tables Vol C Tables 4.2.6.8 and 6.1.1.4'
N N 0.0061 0.0033 'International Tables Vol C Tables 4.2.6.8 and 6.1.1.4'
Cu Cu 0.3201 1.2651 'International Tables Vol C Tables 4.2.6.8 and 6.1.1.4'

loop_
_geom_angle_atom_site_label_1
_geom_angle_atom_site_label_2
_geom_angle_atom_site_label_3
_geom_angle
_geom_angle_site_symmetry_1
_geom_angle_site_symmetry_3
N4 N3 N2 110.58(12) . .
N4 N5 C6 106.27(11) . .
N4 N5 Cu1 137.33(9) . .
C6 N5 Cu1 113.90(10) . .
N5 Cu1 N5 180.00(5) 3 .
N5 Cu1 N1 99.18(5) 3 .
N5 Cu1 N1 80.82(5) . .
N5 Cu1 N1 80.82(5) 3 3
N5 Cu1 N1 99.18(5) . 3
N1 Cu1 N1 180.0 . 3
C5 N1 C1 117.21(12) . .
C5 N1 Cu1 128.68(9) . .
C1 N1 Cu1 114.09(10) . .
N1 C5 C3 120.99(14) . .
N6 C1 N1 126.16(15) . .
N6 C1 C6 120.97(14) . .
N1 C1 C6 112.84(12) . .
C1 N6 C4 115.54(14) . .
C4 C3 C5 117.02(15) . .
N6 C4 C3 123.07(15) . .
N3 N4 N5 107.74(12) . .
C6 N2 N3 103.89(12) . .
N2 C6 N5 111.51(13) . .
N2 C6 C1 130.29(13) . .
N5 C6 C1 117.83(12) . .

loop_
_geom_bond_atom_site_label_1
_geom_bond_atom_site_label_2
_geom_bond_distance
_geom_bond_site_symmetry_2
N3 N4 1.3214(17) .
N3 N2 1.3518(19) .
N5 N4 1.3329(18) .
N5 C6 1.3366(18) .
N5 Cu1 1.9850(12) .
Cu1 N1 2.0553(11) .
Cu1 N1 2.0553(11) 3
N1 C5 1.333(2) .
N1 C1 1.3481(19) .
C5 C3 1.386(2) .
C1 N6 1.322(2) .
C1 C6 1.468(2) .
N6 C4 1.342(2) .
C3 C4 1.376(3) .
N2 C6 1.3279(19) .
